data_2013972
loop_
_publ_author_name
'Qi, Jian Ying'
'Yang, Qi Yun'
'Chan, Shu Sun'
'Zhou, Zhong Yuan'
'Chan, Albert S. C.'

_publ_section_title
;Tris[<i>N</i>-(4-fluorophenyl)pyridine-2-carboxamidato-\k^2^<i>N</i>,<i>N</i>']cobalt(III)
 trihydrate: a novel meridional complex
;
_journal_issue 5
_journal_name_full 'Acta Crystallographica Section C'
_journal_page_first m210
_journal_page_last m211
_journal_paper_doi 10.1107/S0108270104005803
_journal_volume 60
_journal_year 2004
_chemical_formula_iupac '[Co (C12 H8 F N2 O)3], 3H2 O'
_chemical_formula_moiety 'C36 H24 Co F3 N6 O3, 3(H2 O)'
_chemical_formula_sum 'C36 H30 Co F3 N6 O6'
_chemical_formula_weight 758.59
_chemical_name_systematic
;
Tris[N-(4-fluorophenyl)pyridine-2-carboxamide-\k^2^N,N']cobalt(III)
;
_space_group_IT_number 2
_symmetry_cell_setting triclinic
_symmetry_space_group_name_Hall '-P 1'
_symmetry_space_group_name_H-M 'P -1'
_atom_sites_solution_hydrogens geom
_cell_angle_alpha 99.774(2)
_cell_angle_beta 103.547(2)
_cell_angle_gamma 117.775(2)
_cell_formula_units_Z 2
_cell_length_a 12.1443(12)
_cell_length_b 12.2258(12)
_cell_length_c 14.5543(14)
_cell_measurement_reflns_used 7832
_cell_measurement_temperature 294(2)
_cell_measurement_theta_max 27.5
_cell_measurement_theta_min 1.5
_cell_volume 1758.3(3)
_computing_cell_refinement 'SMART (Siemens, 1995)'
_computing_data_collection 'SMART (Siemens, 1995)'
_computing_data_reduction 'SHELXTL (Bruker, 1997)'
_computing_molecular_graphics 'SHELXTL (Bruker, 1997)'
_computing_publication_material 'SHELXTL (Bruker, 1997)'
_computing_structure_refinement 'SHELXL97 (Sheldrick, 1997)'
_computing_structure_solution 'SHELXS97 (Sheldrick, 1997)'
_diffrn_ambient_temperature 294(2)
_diffrn_measured_fraction_theta_full 0.996
_diffrn_measured_fraction_theta_max 0.996
_diffrn_measurement_device_type 'Bruker SMART CCD'
_diffrn_measurement_method '\f and \w scans'
_diffrn_radiation_monochromator graphite
_diffrn_radiation_source 'fine-focus sealed tube'
_diffrn_radiation_type MoK\a
_diffrn_radiation_wavelength 0.71073
_diffrn_reflns_av_R_equivalents 0.0276
_diffrn_reflns_av_sigmaI/netI 0.0404
_diffrn_reflns_limit_h_max 14
_diffrn_reflns_limit_h_min -14
_diffrn_reflns_limit_k_max 12
_diffrn_reflns_limit_k_min -14
_diffrn_reflns_limit_l_max 17
_diffrn_reflns_limit_l_min -15
_diffrn_reflns_number 9817
_diffrn_reflns_theta_full 25.00
_diffrn_reflns_theta_max 25.00
_diffrn_reflns_theta_min 1.99
_diffrn_standards_decay_% 0
_diffrn_standards_number 0
_exptl_absorpt_coefficient_mu 0.558
_exptl_absorpt_correction_T_max 0.925
_exptl_absorpt_correction_T_min 0.727
_exptl_absorpt_correction_type multi-scan
_exptl_absorpt_process_details '(SADABS; Sheldrick, 1996)'
_exptl_crystal_colour red
_exptl_crystal_density_diffrn 1.433
_exptl_crystal_density_method 'not measured'
_exptl_crystal_description prism
_exptl_crystal_F_000 780
_exptl_crystal_size_max 0.22
_exptl_crystal_size_mid 0.20
_exptl_crystal_size_min 0.14
_refine_diff_density_max 0.490
_refine_diff_density_min -0.235
_refine_ls_extinction_coef 0
_refine_ls_extinction_method none
_refine_ls_goodness_of_fit_ref 1.013
_refine_ls_hydrogen_treatment constr
_refine_ls_matrix_type full
_refine_ls_number_parameters 469
_refine_ls_number_reflns 6160
_refine_ls_number_restraints 0
_refine_ls_restrained_S_all 1.013
_refine_ls_R_factor_all 0.0512
_refine_ls_R_factor_gt 0.0409
_refine_ls_shift/su_max 0.001
_refine_ls_shift/su_mean 0.000
_refine_ls_structure_factor_coef Fsqd
_refine_ls_weighting_details 'calc w=1/[\s^2^(Fo^2^)+(0.05P)^2^] where P=(Fo^2^+2Fc^2^)/3'
_refine_ls_weighting_scheme calc
_refine_ls_wR_factor_gt 0.1058
_refine_ls_wR_factor_ref 0.1119
_reflns_number_gt 4984
_reflns_number_total 6160
_reflns_threshold_expression I>2\s(I)
_cod_data_source_file fr1443.cif
_cod_data_source_block I
_cod_depositor_comments
;
The following automatic conversions were performed:
'_symmetry_cell_setting' value 'Triclinic' changed to 'triclinic'
according to '/home/saulius/struct/CIF-dictionaries/cif_core.dic'
dictionary named 'cif_core.dic' version 2.4.1 from 2010-06-29.

Automatic conversion script
Id: cif_fix_enum 1527 2010-12-29 10:47:43Z saulius 

The following automatic conversions were performed:

'_symmetry_cell_setting' value 'Triclinic' changed to 'triclinic'
according to /home/saulius/struct/CIF-dictionaries/cif_core.dic
dictionary named 'cif_core.dic' version 2.4.1 from 2010-06-29.

Automatic conversion script
Id: cif_fix_values 1715 2011-07-08 13:25:40Z adriana 
;
_cod_database_code 2013972

loop_
_symmetry_equiv_pos_as_xyz
'x, y, z'
'-x, -y, -z'

loop_
_atom_site_label
_atom_site_fract_x
_atom_site_fract_y
_atom_site_fract_z
_atom_site_U_iso_or_equiv
_atom_site_adp_type
_atom_site_calc_flag
_atom_site_refinement_flags
_atom_site_occupancy
_atom_site_disorder_assembly
_atom_site_disorder_group
_atom_site_type_symbol
Co1 0.65600(2) 0.33221(2) 0.233184(17) 0.03153(7) Uani d . 1 . . Co
O1 0.64059(13) 0.22152(13) -0.04717(9) 0.0433(4) Uani d . 1 . . O
O2 0.78001(18) 0.37694(15) 0.52705(11) 0.0667(5) Uani d . 1 . . O
O3 0.52826(14) 0.56670(14) 0.16405(12) 0.0555(4) Uani d . 1 . . O
F1 0.04920(14) -0.02300(16) -0.15903(15) 0.0999(6) Uani d . 1 . . F
F2 0.8768(2) 0.92416(16) 0.57240(17) 0.1195(7) Uani d . 1 . . F
F3 1.07569(17) 0.83193(17) 0.10861(16) 0.1147(7) Uani d . 1 . . F
N1 0.82092(14) 0.37289(15) 0.21231(11) 0.0346(4) Uani d . 1 . . N
N2 0.57750(14) 0.23586(14) 0.09039(11) 0.0333(4) Uani d . 1 . . N
N3 0.65447(14) 0.18670(15) 0.27448(11) 0.0350(4) Uani d . 1 . . N
N4 0.73645(15) 0.42153(15) 0.38002(11) 0.0371(4) Uani d . 1 . . N
N5 0.48520(14) 0.29329(14) 0.23882(11) 0.0340(4) Uani d . 1 . . N
N6 0.66030(14) 0.48086(14) 0.20033(11) 0.0341(4) Uani d . 1 . . N
C1 0.94494(19) 0.4376(2) 0.28074(16) 0.0483(6) Uani d . 1 . . C
H1 0.9567 0.4608 0.3481 0.058 Uiso calc R 1 . . H
C2 1.0546(2) 0.4706(2) 0.25433(18) 0.0606(7) Uani d . 1 . . C
H2 1.1390 0.5132 0.3034 0.073 Uiso calc R 1 . . H
C3 1.0395(2) 0.4404(2) 0.15529(18) 0.0587(7) Uani d . 1 . . C
H3 1.1135 0.4674 0.1363 0.070 Uiso calc R 1 . . H
C4 0.91268(19) 0.3696(2) 0.08444(16) 0.0480(6) Uani d . 1 . . C
H4 0.8995 0.3443 0.0169 0.058 Uiso calc R 1 . . H
C5 0.80565(17) 0.33682(18) 0.11516(14) 0.0359(5) Uani d . 1 . . C
C6 0.66487(18) 0.25882(18) 0.04359(14) 0.0346(5) Uani d . 1 . . C
C7 0.43945(17) 0.16983(17) 0.02821(13) 0.0336(5) Uani d . 1 . . C
C8 0.3482(2) 0.0513(2) 0.03171(16) 0.0471(6) Uani d . 1 . . C
H8 0.3753 0.0144 0.0760 0.056 Uiso calc R 1 . . H
C9 0.2154(2) -0.0137(2) -0.03061(19) 0.0600(7) Uani d . 1 . . C
H9 0.1528 -0.0936 -0.0282 0.072 Uiso calc R 1 . . H
C10 0.1787(2) 0.0424(2) -0.09563(19) 0.0562(7) Uani d . 1 . . C
C11 0.26577(19) 0.1595(2) -0.10090(17) 0.0488(6) Uani d . 1 . . C
H11 0.2380 0.1949 -0.1462 0.059 Uiso calc R 1 . . H
C12 0.39739(18) 0.22495(18) -0.03676(14) 0.0385(5) Uani d . 1 . . C
H12 0.4582 0.3069 -0.0373 0.046 Uiso calc R 1 . . H
C13 0.61678(19) 0.06900(19) 0.21601(15) 0.0419(5) Uani d . 1 . . C
H13 0.5852 0.0495 0.1470 0.050 Uiso calc R 1 . . H
C14 0.6232(2) -0.0241(2) 0.25453(17) 0.0482(6) Uani d . 1 . . C
H14 0.5953 -0.1053 0.2118 0.058 Uiso calc R 1 . . H
C15 0.6706(2) 0.0029(2) 0.35592(17) 0.0520(6) Uani d . 1 . . C
H15 0.6751 -0.0591 0.3831 0.062 Uiso calc R 1 . . H
C16 0.7119(2) 0.1255(2) 0.41676(16) 0.0490(6) Uani d . 1 . . C
H16 0.7462 0.1476 0.4859 0.059 Uiso calc R 1 . . H
C17 0.70193(18) 0.21373(19) 0.37464(14) 0.0387(5) Uani d . 1 . . C
C18 0.74311(19) 0.3470(2) 0.43487(14) 0.0412(5) Uani d . 1 . . C
C19 0.77190(19) 0.54975(19) 0.43328(14) 0.0397(5) Uani d . 1 . . C
C20 0.9036(2) 0.6473(2) 0.48549(17) 0.0532(6) Uani d . 1 . . C
H20 0.9698 0.6283 0.4881 0.064 Uiso calc R 1 . . H
C21 0.9390(3) 0.7724(2) 0.5339(2) 0.0713(8) Uani d . 1 . . C
H21 1.0280 0.8372 0.5696 0.086 Uiso calc R 1 . . H
C22 0.8418(3) 0.7991(2) 0.5286(2) 0.0735(8) Uani d . 1 . . C
C23 0.7108(3) 0.7065(3) 0.4813(2) 0.0724(8) Uani d . 1 . . C
H23 0.6460 0.7272 0.4803 0.087 Uiso calc R 1 . . H
C24 0.6749(2) 0.5798(2) 0.43401(17) 0.0577(7) Uani d . 1 . . C
H24 0.5852 0.5145 0.4026 0.069 Uiso calc R 1 . . H
C25 0.40191(19) 0.19465(19) 0.26476(15) 0.0433(5) Uani d . 1 . . C
H25 0.4260 0.1369 0.2821 0.052 Uiso calc R 1 . . H
C26 0.2820(2) 0.1774(2) 0.26620(18) 0.0546(6) Uani d . 1 . . C
H26 0.2256 0.1084 0.2839 0.066 Uiso calc R 1 . . H
C27 0.2464(2) 0.2623(2) 0.2414(2) 0.0602(7) Uani d . 1 . . C
H27 0.1658 0.2519 0.2423 0.072 Uiso calc R 1 . . H
C28 0.33148(19) 0.3635(2) 0.21509(18) 0.0513(6) Uani d . 1 . . C
H28 0.3093 0.4227 0.1984 0.062 Uiso calc R 1 . . H
C29 0.44957(18) 0.37580(19) 0.21383(14) 0.0376(5) Uani d . 1 . . C
C30 0.55064(19) 0.48499(19) 0.18905(14) 0.0384(5) Uani d . 1 . . C
C31 0.76441(18) 0.57498(18) 0.17570(15) 0.0370(5) Uani d . 1 . . C
C32 0.8829(2) 0.6731(2) 0.24968(19) 0.0631(7) Uani d . 1 . . C
H32 0.8924 0.6811 0.3162 0.076 Uiso calc R 1 . . H
C33 0.9876(3) 0.7597(3) 0.2274(2) 0.0776(9) Uani d . 1 . . C
H33 1.0673 0.8253 0.2781 0.093 Uiso calc R 1 . . H
C34 0.9726(2) 0.7476(2) 0.1316(2) 0.0680(7) Uani d . 1 . . C
C35 0.8561(3) 0.6546(2) 0.0554(2) 0.0713(8) Uani d . 1 . . C
H35 0.8474 0.6500 -0.0106 0.086 Uiso calc R 1 . . H
C36 0.7509(2) 0.5669(2) 0.07777(17) 0.0522(6) Uani d . 1 . . C
H36 0.6711 0.5026 0.0266 0.063 Uiso calc R 1 . . H
O1W 0.5907(2) 0.2122(2) -0.39759(16) 0.1023(8) Uani d . 1 . . O
H11W 0.6591 0.2672 -0.4069 0.123 Uiso d R 1 . . H
H12W 0.5700 0.2544 -0.3597 0.123 Uiso d R 1 . . H
O2W 0.63547(15) 0.34223(15) -0.19797(13) 0.0644(4) Uani d . 1 . . O
H21W 0.6402 0.2980 -0.1597 0.077 Uiso d R 1 . . H
H22W 0.5736 0.3561 -0.1958 0.077 Uiso d R 1 . . H
O3W 0.3761(2) 0.0140(2) -0.59594(19) 0.1196(9) Uani d . 1 . . O
H31W 0.4362 0.0692 -0.5403 0.144 Uiso d R 1 . . H
H32W 0.3665 -0.0601 -0.5988 0.144 Uiso d R 1 . . H

loop_
_atom_site_aniso_label
_atom_site_aniso_U_11
_atom_site_aniso_U_22
_atom_site_aniso_U_33
_atom_site_aniso_U_12
_atom_site_aniso_U_13
_atom_site_aniso_U_23
Co1 0.03386(12) 0.03209(12) 0.02335(12) 0.01353(10) 0.00992(10) 0.00935(9)
O1 0.0456(7) 0.0540(8) 0.0236(7) 0.0240(6) 0.0101(6) 0.0072(6)
O2 0.0997(12) 0.0521(9) 0.0246(7) 0.0268(8) 0.0134(8) 0.0118(6)
O3 0.0584(7) 0.0597(8) 0.0748(10) 0.0379(6) 0.0364(7) 0.0435(7)
F1 0.0372(7) 0.0857(11) 0.1170(14) 0.0073(7) -0.0124(8) 0.0302(10)
F2 0.1562(14) 0.0562(9) 0.1365(16) 0.0501(9) 0.0722(13) 0.0003(10)
F3 0.1059(10) 0.0911(11) 0.1641(15) 0.0309(9) 0.1050(10) 0.0653(11)
N1 0.0354(7) 0.0357(8) 0.0266(8) 0.0159(6) 0.0093(6) 0.0073(6)
N2 0.0344(7) 0.0336(8) 0.0248(7) 0.0134(6) 0.0091(6) 0.0096(6)
N3 0.0368(7) 0.0359(8) 0.0272(8) 0.0163(6) 0.0100(6) 0.0098(6)
N4 0.0419(8) 0.0372(8) 0.0244(8) 0.0172(7) 0.0103(7) 0.0054(6)
N5 0.0351(7) 0.0342(8) 0.0265(8) 0.0129(6) 0.0122(6) 0.0105(6)
N6 0.0372(7) 0.0321(7) 0.0320(8) 0.0153(6) 0.0149(6) 0.0138(6)
C1 0.0402(10) 0.0588(13) 0.0321(11) 0.0220(9) 0.0087(9) 0.0023(9)
C2 0.0351(10) 0.0769(16) 0.0439(13) 0.0222(10) 0.0049(10) -0.0036(12)
C3 0.0390(10) 0.0747(15) 0.0496(13) 0.0251(10) 0.0179(10) 0.0037(11)
C4 0.0441(10) 0.0587(12) 0.0362(11) 0.0251(9) 0.0168(9) 0.0071(9)
C5 0.0371(9) 0.0364(9) 0.0311(10) 0.0185(8) 0.0113(8) 0.0084(8)
C6 0.0402(9) 0.0323(9) 0.0267(9) 0.0179(7) 0.0089(8) 0.0073(7)
C7 0.0343(9) 0.0324(9) 0.0252(9) 0.0126(7) 0.0093(7) 0.0063(7)
C8 0.0469(11) 0.0410(11) 0.0429(12) 0.0159(9) 0.0125(9) 0.0172(9)
C9 0.0425(12) 0.0411(12) 0.0670(15) 0.0019(10) 0.0142(11) 0.0197(11)
C10 0.0320(10) 0.0519(13) 0.0594(15) 0.0119(9) 0.0032(10) 0.0105(11)
C11 0.0421(10) 0.0521(12) 0.0482(12) 0.0240(9) 0.0105(10) 0.0180(10)
C12 0.0376(9) 0.0341(9) 0.0380(10) 0.0146(8) 0.0123(8) 0.0133(8)
C13 0.0491(10) 0.0391(10) 0.0335(10) 0.0213(8) 0.0142(9) 0.0095(8)
C14 0.0521(11) 0.0413(11) 0.0525(13) 0.0250(9) 0.0200(10) 0.0154(9)
C15 0.0584(12) 0.0493(11) 0.0549(13) 0.0299(9) 0.0201(10) 0.0281(10)
C16 0.0557(12) 0.0540(12) 0.0362(11) 0.0263(10) 0.0145(9) 0.0228(9)
C17 0.0392(9) 0.0413(10) 0.0311(10) 0.0169(8) 0.0122(8) 0.0157(8)
C18 0.0433(10) 0.0436(10) 0.0254(10) 0.0161(8) 0.0085(8) 0.0115(8)
C19 0.0499(10) 0.0405(10) 0.0235(9) 0.0202(8) 0.0145(8) 0.0083(8)
C20 0.0511(11) 0.0489(12) 0.0465(13) 0.0198(10) 0.0186(10) 0.0044(10)
C21 0.0650(14) 0.0503(14) 0.0679(17) 0.0127(12) 0.0293(13) -0.0037(12)
C22 0.0978(17) 0.0483(14) 0.0680(17) 0.0341(13) 0.0393(15) 0.0042(12)
C23 0.0862(14) 0.0786(16) 0.0624(16) 0.0557(13) 0.0275(14) 0.0072(13)
C24 0.0570(12) 0.0632(14) 0.0435(13) 0.0313(11) 0.0156(11) 0.0009(11)
C25 0.0466(10) 0.0373(10) 0.0439(11) 0.0158(8) 0.0223(9) 0.0189(8)
C26 0.0457(11) 0.0474(12) 0.0654(14) 0.0139(10) 0.0298(10) 0.0255(10)
C27 0.0403(10) 0.0596(14) 0.0816(17) 0.0212(10) 0.0309(11) 0.0284(12)
C28 0.0406(10) 0.0540(12) 0.0640(14) 0.0252(9) 0.0208(10) 0.0261(10)
C29 0.0378(9) 0.0375(10) 0.0321(10) 0.0156(8) 0.0120(8) 0.0129(8)
C30 0.0416(10) 0.0376(10) 0.0354(10) 0.0185(8) 0.0157(8) 0.0156(8)
C31 0.0419(9) 0.0352(9) 0.0406(10) 0.0200(8) 0.0218(8) 0.0187(8)
C32 0.0496(12) 0.0610(14) 0.0507(13) 0.0075(11) 0.0132(11) 0.0277(11)
C33 0.0463(13) 0.0680(16) 0.087(2) 0.0059(12) 0.0170(13) 0.0379(15)
C34 0.0674(13) 0.0549(13) 0.1023(19) 0.0291(11) 0.0581(13) 0.0431(13)
C35 0.1085(16) 0.0598(14) 0.0679(14) 0.0412(13) 0.0670(13) 0.0311(11)
C36 0.0695(13) 0.0394(11) 0.0466(12) 0.0220(10) 0.0331(10) 0.0148(9)
O1W 0.1224(15) 0.0712(13) 0.0905(14) 0.0245(12) 0.0631(13) 0.0208(11)
O2W 0.0768(9) 0.0678(9) 0.0765(10) 0.0441(8) 0.0478(8) 0.0400(8)
O3W 0.1352(18) 0.1281(17) 0.1273(19) 0.0765(14) 0.0550(15) 0.0806(14)

loop_
_atom_type_symbol
_atom_type_description
_atom_type_scat_dispersion_real
_atom_type_scat_dispersion_imag
_atom_type_scat_source
C C 0.0033 0.0016 'International Tables Vol C Tables 4.2.6.8 and 6.1.1.4'
H H 0.0000 0.0000 'International Tables Vol C Tables 4.2.6.8 and 6.1.1.4'
N N 0.0061 0.0033 'International Tables Vol C Tables 4.2.6.8 and 6.1.1.4'
O O 0.0106 0.0060 'International Tables Vol C Tables 4.2.6.8 and 6.1.1.4'
F F 0.0171 0.0103 'International Tables Vol C Tables 4.2.6.8 and 6.1.1.4'
Co Co 0.3494 0.9721 'International Tables Vol C Tables 4.2.6.8 and 6.1.1.4'

loop_
_geom_angle_atom_site_label_1
_geom_angle_atom_site_label_2
_geom_angle_atom_site_label_3
_geom_angle
N5 Co1 N6 82.94(7)
N5 Co1 N1 173.35(7)
N6 Co1 N1 92.93(7)
N5 Co1 N2 91.91(6)
N6 Co1 N2 88.43(7)
N1 Co1 N2 82.74(6)
N5 Co1 N3 96.43(7)
N6 Co1 N3 176.77(6)
N1 Co1 N3 87.98(7)
N2 Co1 N3 94.76(7)
N5 Co1 N4 88.83(6)
N6 Co1 N4 94.88(7)
N1 Co1 N4 96.74(6)
N2 Co1 N4 176.67(7)
N3 Co1 N4 81.92(7)
C1 N1 C5 118.06(17)
C1 N1 Co1 128.35(14)
C5 N1 Co1 113.45(12)
C6 N2 C7 116.67(15)
C6 N2 Co1 115.07(11)
C7 N2 Co1 126.51(13)
C13 N3 C17 117.89(18)
C13 N3 Co1 127.88(14)
C17 N3 Co1 114.19(13)
C18 N4 C19 116.25(16)
C18 N4 Co1 115.21(13)
C19 N4 Co1 128.03(14)
C29 N5 C25 118.84(18)
C29 N5 Co1 114.14(13)
C25 N5 Co1 127.03(15)
C30 N6 C31 118.61(17)
C30 N6 Co1 116.15(13)
C31 N6 Co1 124.75(13)
N1 C1 C2 122.0(2)
N1 C1 H1 119.0
C2 C1 H1 119.0
C1 C2 C3 119.7(2)
C1 C2 H2 120.1
C3 C2 H2 120.1
C2 C3 C4 118.8(2)
C2 C3 H3 120.6
C4 C3 H3 120.6
C3 C4 C5 119.0(2)
C3 C4 H4 120.5
C5 C4 H4 120.5
N1 C5 C4 122.21(17)
N1 C5 C6 115.27(17)
C4 C5 C6 122.52(18)
O1 C6 N2 127.79(16)
O1 C6 C5 120.12(18)
N2 C6 C5 112.08(16)
C8 C7 C12 119.36(17)
C8 C7 N2 120.56(18)
C12 C7 N2 120.07(16)
C7 C8 C9 120.3(2)
C7 C8 H8 119.9
C9 C8 H8 119.9
C10 C9 C8 118.5(2)
C10 C9 H9 120.7
C8 C9 H9 120.7
C11 C10 F1 118.4(2)
C11 C10 C9 122.9(2)
F1 C10 C9 118.7(2)
C10 C11 C12 118.1(2)
C10 C11 H11 121.0
C12 C11 H11 121.0
C7 C12 C11 120.82(18)
C7 C12 H12 119.6
C11 C12 H12 119.6
N3 C13 C14 122.24(19)
N3 C13 H13 118.9
C14 C13 H13 118.9
C15 C14 C13 119.9(2)
C15 C14 H14 120.0
C13 C14 H14 120.0
C14 C15 C16 118.0(2)
C14 C15 H15 121.0
C16 C15 H15 121.0
C17 C16 C15 119.7(2)
C17 C16 H16 120.2
C15 C16 H16 120.2
N3 C17 C16 122.26(19)
N3 C17 C18 114.86(18)
C16 C17 C18 122.87(18)
O2 C18 N4 127.4(2)
O2 C18 C17 119.1(2)
N4 C18 C17 113.51(16)
C20 C19 C24 118.0(2)
C20 C19 N4 120.9(2)
C24 C19 N4 121.06(18)
C21 C20 C19 121.3(2)
C21 C20 H20 119.4
C19 C20 H20 119.4
C22 C21 C20 118.8(2)
C22 C21 H21 120.6
C20 C21 H21 120.6
C21 C22 C23 122.5(3)
C21 C22 F2 119.0(2)
C23 C22 F2 118.5(3)
C22 C23 C24 118.7(3)
C22 C23 H23 120.7
C24 C23 H23 120.7
C19 C24 C23 120.6(2)
C19 C24 H24 119.7
C23 C24 H24 119.7
N5 C25 C26 121.5(2)
N5 C25 H25 119.3
C26 C25 H25 119.3
C27 C26 C25 119.6(2)
C27 C26 H26 120.2
C25 C26 H26 120.2
C26 C27 C28 119.1(2)
C26 C27 H27 120.4
C28 C27 H27 120.4
C29 C28 C27 119.1(2)
C29 C28 H28 120.4
C27 C28 H28 120.4
N5 C29 C28 121.87(19)
N5 C29 C30 114.99(17)
C28 C29 C30 123.1(2)
O3 C30 N6 127.64(18)
O3 C30 C29 120.81(18)
N6 C30 C29 111.53(18)
C36 C31 C32 118.4(2)
C36 C31 N6 121.07(17)
C32 C31 N6 120.50(19)
C31 C32 C33 121.5(2)
C31 C32 H32 119.3
C33 C32 H32 119.3
C34 C33 C32 118.8(2)
C34 C33 H33 120.6
C32 C33 H33 120.6
C33 C34 F3 119.3(2)
C33 C34 C35 122.2(2)
F3 C34 C35 118.5(3)
C34 C35 C36 119.0(2)
C34 C35 H35 120.5
C36 C35 H35 120.5
C31 C36 C35 120.1(2)
C31 C36 H36 120.0
C35 C36 H36 120.0
H11W O1W H12W 108.1
H21W O2W H22W 108.3
H31W O3W H32W 108.3

loop_
_geom_bond_atom_site_label_1
_geom_bond_atom_site_label_2
_geom_bond_site_symmetry_2
_geom_bond_distance
_geom_bond_publ_flag
Co1 N5 . 1.9258(16) ?
Co1 N6 . 1.9372(17) ?
Co1 N1 . 1.9388(16) ?
Co1 N2 . 1.9518(15) ?
Co1 N3 . 1.9656(17) ?
Co1 N4 . 1.9873(15) ?
O1 C6 . 1.236(2) ?
O2 C18 . 1.238(2) ?
O3 C30 . 1.239(3) ?
F1 C10 . 1.364(2) ?
F2 C22 . 1.364(3) ?
F3 C34 . 1.361(3) ?
N1 C1 . 1.344(2) ?
N1 C5 . 1.348(2) ?
N2 C6 . 1.340(3) ?
N2 C7 . 1.436(2) ?
N3 C13 . 1.339(2) ?
N3 C17 . 1.353(2) ?
N4 C18 . 1.327(3) ?
N4 C19 . 1.430(3) ?
N5 C29 . 1.340(3) ?
N5 C25 . 1.348(2) ?
N6 C30 . 1.329(3) ?
N6 C31 . 1.431(2) ?
C1 C2 . 1.370(3) ?
C1 H1 . 0.9300 ?
C2 C3 . 1.371(3) ?
C2 H2 . 0.9300 ?
C3 C4 . 1.376(3) ?
C3 H3 . 0.9300 ?
C4 C5 . 1.378(3) ?
C4 H4 . 0.9300 ?
C5 C6 . 1.492(2) ?
C7 C8 . 1.373(3) ?
C7 C12 . 1.386(3) ?
C8 C9 . 1.389(3) ?
C8 H8 . 0.9300 ?
C9 C10 . 1.369(4) ?
C9 H9 . 0.9300 ?
C10 C11 . 1.356(3) ?
C11 C12 . 1.386(3) ?
C11 H11 . 0.9300 ?
C12 H12 . 0.9300 ?
C13 C14 . 1.376(3) ?
C13 H13 . 0.9300 ?
C14 C15 . 1.370(3) ?
C14 H14 . 0.9300 ?
C15 C16 . 1.387(3) ?
C15 H15 . 0.9300 ?
C16 C17 . 1.366(3) ?
C16 H16 . 0.9300 ?
C17 C18 . 1.491(3) ?
C19 C20 . 1.379(3) ?
C19 C24 . 1.389(3) ?
C20 C21 . 1.379(3) ?
C20 H20 . 0.9300 ?
C21 C22 . 1.352(4) ?
C21 H21 . 0.9300 ?
C22 C23 . 1.353(4) ?
C23 C24 . 1.390(4) ?
C23 H23 . 0.9300 ?
C24 H24 . 0.9300 ?
C25 C26 . 1.377(3) ?
C25 H25 . 0.9300 ?
C26 C27 . 1.366(4) ?
C26 H26 . 0.9300 ?
C27 C28 . 1.379(3) ?
C27 H27 . 0.9300 ?
C28 C29 . 1.375(3) ?
C28 H28 . 0.9300 ?
C29 C30 . 1.504(3) ?
C31 C36 . 1.377(3) ?
C31 C32 . 1.377(3) ?
C32 C33 . 1.378(3) ?
C32 H32 . 0.9300 ?
C33 C34 . 1.336(4) ?
C33 H33 . 0.9300 ?
C34 C35 . 1.364(4) ?
C35 C36 . 1.388(3) ?
C35 H35 . 0.9300 ?
C36 H36 . 0.9300 ?
O1W H11W . 0.8500 ?
O1W H12W . 0.8501 ?
O2W H21W . 0.8501 ?
O2W H22W . 0.8500 ?
O3W H31W . 0.8500 ?
O3W H32W . 0.8500 ?

loop_
_geom_hbond_atom_site_label_D
_geom_hbond_atom_site_label_H
_geom_hbond_atom_site_label_A
_geom_hbond_site_symmetry_A
_geom_hbond_distance_DH
_geom_hbond_distance_HA
_geom_hbond_distance_DA
_geom_hbond_angle_DHA
O1W H11W O2 1_554 0.85 2.04 2.856(3) 162
O1W H12W O2W . 0.85 2.19 2.855(3) 135
O2W H21W O1 . 0.85 2.02 2.850(2) 165
O2W H22W O3 2_665 0.85 1.96 2.788(2) 164
O3W H31W O1W . 0.85 2.19 3.035(3) 180

loop_
_geom_torsion_atom_site_label_1
_geom_torsion_atom_site_label_2
_geom_torsion_atom_site_label_3
_geom_torsion_atom_site_label_4
_geom_torsion
N6 Co1 N1 C1 97.26(19)
N3 Co1 N1 C1 -79.63(19)
N6 Co1 N1 C5 -78.36(14)
N2 Co1 N1 C5 9.68(14)
N3 Co1 N1 C5 104.75(14)
N6 Co1 N2 C6 82.28(15)
N1 Co1 N2 C6 -10.88(14)
N3 Co1 N2 C6 -98.23(15)
N6 Co1 N2 C7 -82.04(16)
N3 Co1 N2 C7 97.45(16)
N5 Co1 N3 C13 95.80(17)
N1 Co1 N3 C13 -79.21(17)
N5 Co1 N3 C17 -86.51(14)
N1 Co1 N3 C17 98.49(14)
N5 Co1 N4 C18 92.24(15)
N1 Co1 N4 C18 -91.40(15)
N5 Co1 N4 C19 -79.11(16)
N1 Co1 N4 C19 97.24(16)
N2 Co1 N5 C29 -84.76(13)
N4 Co1 N5 C29 98.49(13)
N2 Co1 N5 C25 95.36(16)
N4 Co1 N5 C25 -81.39(16)
N2 Co1 N6 C30 87.26(14)
N4 Co1 N6 C30 -93.07(14)
N2 Co1 N6 C31 -84.61(14)
N4 Co1 N6 C31 95.06(14)
C6 N2 C7 C8 119.4(2)
Co1 N2 C7 C8 -76.5(2)
C6 N2 C7 C12 -60.0(3)
Co1 N2 C7 C12 104.15(19)
C18 N4 C19 C20 76.0(3)
Co1 N4 C19 C20 -112.8(2)
C18 N4 C19 C24 -104.0(2)
Co1 N4 C19 C24 67.3(3)
C30 N6 C31 C36 -73.1(3)
Co1 N6 C31 C36 98.6(2)
C30 N6 C31 C32 109.5(2)
Co1 N6 C31 C32 -78.8(2)
